data_4083811
loop_
_publ_author_name
'Siutkowski, Magali'
'Mercier, Fran\,cois'
'Ricard, Louis'
'Mathey, Fran\,cois'

_publ_section_title
;
 C2-BIPNOR: An Easily Accessible Homologue of BIPNOR for Asymmetric
 Catalysis
;
_journal_issue 10
_journal_name_full Organometallics
_journal_page_first 2585
_journal_paper_doi 10.1021/om060118+
_journal_volume 25
_journal_year 2006
_chemical_formula_sum 'C50 H50 F6 P3 Rh'
_chemical_formula_weight 960.72
_chemical_name_systematic
; 
 ? 
;
_space_group_IT_number 19
_symmetry_cell_setting orthorhombic
_symmetry_space_group_name_Hall 'P 2ac 2ab'
_symmetry_space_group_name_H-M 'P 21 21 21'
_atom_sites_solution_hydrogens geom
_atom_sites_solution_primary direct
_atom_sites_solution_secondary difmap
_audit_creation_method SHELXL-97
_cell_angle_alpha 90.000(5)
_cell_angle_beta 90.000(5)
_cell_angle_gamma 90.000(5)
_cell_formula_units_Z 4
_cell_length_a 12.737(5)
_cell_length_b 16.766(5)
_cell_length_c 20.593(5)
_cell_measurement_reflns_used 251
_cell_measurement_temperature 150.0(10)
_cell_measurement_theta_max 20.0
_cell_measurement_theta_min 3.0
_cell_volume 4398(2)
_computing_structure_refinement 'SHELXL-97 (Sheldrick, 1997)'
_computing_structure_solution 'SHELXS-97 (Sheldrick, 1990)'
_diffrn_ambient_temperature 150.0(10)
_diffrn_measured_fraction_theta_full .997
_diffrn_measured_fraction_theta_max .997
_diffrn_measurement_device_type KappaCCD
_diffrn_measurement_method 'phi and omega scans'
_diffrn_radiation_monochromator graphite
_diffrn_radiation_source 'fine-focus sealed tube'
_diffrn_radiation_type MoK\a
_diffrn_radiation_wavelength 0.71069
_diffrn_reflns_av_R_equivalents 0.0000
_diffrn_reflns_av_sigmaI/netI 0.0462
_diffrn_reflns_limit_h_max 16
_diffrn_reflns_limit_h_min -16
_diffrn_reflns_limit_k_max 21
_diffrn_reflns_limit_k_min -21
_diffrn_reflns_limit_l_max 26
_diffrn_reflns_limit_l_min -26
_diffrn_reflns_number 9997
_diffrn_reflns_theta_full 27.47
_diffrn_reflns_theta_max 27.47
_diffrn_reflns_theta_min 3.07
_exptl_absorpt_coefficient_mu 0.558
_exptl_absorpt_correction_T_max 0.9567
_exptl_absorpt_correction_T_min 0.8871
_exptl_crystal_colour orange
_exptl_crystal_density_diffrn 1.451
_exptl_crystal_density_method 'not measured'
_exptl_crystal_description plate
_exptl_crystal_F_000 1976
_exptl_crystal_size_max 0.22
_exptl_crystal_size_mid 0.12
_exptl_crystal_size_min 0.08
_refine_diff_density_max 2.599
_refine_diff_density_min -1.316
_refine_diff_density_rms .095
_refine_ls_abs_structure_details 'Flack H D (1983), Acta Cryst. A39, 876-881'
_refine_ls_abs_structure_Flack -0.04(3)
_refine_ls_extinction_method none
_refine_ls_goodness_of_fit_ref 1.004
_refine_ls_hydrogen_treatment mixed
_refine_ls_matrix_type full
_refine_ls_number_parameters 557
_refine_ls_number_reflns 9997
_refine_ls_number_restraints 0
_refine_ls_restrained_S_all 1.004
_refine_ls_R_factor_all 0.0558
_refine_ls_R_factor_gt 0.0490
_refine_ls_shift/su_max 0.001
_refine_ls_shift/su_mean 0.000
_refine_ls_structure_factor_coef Fsqd
_refine_ls_weighting_details 'calc w=1/[\s^2^(Fo^2^)+(0.0750P)^2^+6.5391P] where P=(Fo^2^+2Fc^2^)/3'
_refine_ls_weighting_scheme calc
_refine_ls_wR_factor_gt 0.1243
_refine_ls_wR_factor_ref 0.1293
_reflns_number_gt 9101
_reflns_number_total 9997
_reflns_threshold_expression >2sigma(I)
_cod_data_source_file om060118%2Bsi20060206_015119.cif
_cod_data_source_block rhpene
_cod_depositor_comments
;
The following automatic conversions were performed:

'_symmetry_cell_setting' value 'Orthorhombic' changed to
'orthorhombic' according to
/usr/data/users/saulius/automatic-downloads/retrospective/ACS/lib/dictionaries/cif_core.dic
dictionary named 'cif_core.dic' version 2.4.2 from 2011-04-26.

Automatic conversion script
Id: cif_fix_values 2281 2013-09-26 08:29:07Z andrius 
;
_cod_original_sg_symbol_H-M 'P212121     '
_cod_database_code 4083811

loop_
_symmetry_equiv_pos_as_xyz
'x, y, z'
'-x+1/2, -y, z+1/2'
'x+1/2, -y+1/2, -z'
'-x, y+1/2, -z+1/2'

loop_
_atom_site_label
_atom_site_type_symbol
_atom_site_fract_x
_atom_site_fract_y
_atom_site_fract_z
_atom_site_U_iso_or_equiv
_atom_site_adp_type
_atom_site_occupancy
_atom_site_symmetry_multiplicity
_atom_site_calc_flag
_atom_site_refinement_flags
Rh1 Rh 0.97452(2) 0.027313(18) 0.427827(14) 0.02393(9) Uani 1 1 d .
P1 P 0.84979(8) 0.09724(6) 0.37294(5) 0.0229(2) Uani 1 1 d .
P2 P 1.06854(8) 0.01295(6) 0.33448(5) 0.0227(2) Uani 1 1 d .
P3 P 0.50464(11) -0.04767(9) 0.47645(7) 0.0450(3) Uani 1 1 d .
F1 F 0.3827(3) -0.0423(3) 0.4721(3) 0.1084(19) Uani 1 1 d .
F2 F 0.5232(5) 0.0408(3) 0.4630(4) 0.150(3) Uani 1 1 d .
F3 F 0.6270(3) -0.0582(4) 0.4768(3) 0.120(2) Uani 1 1 d .
F4 F 0.4879(4) -0.1419(2) 0.4836(3) 0.0947(15) Uani 1 1 d .
F5 F 0.5046(5) -0.0426(5) 0.5502(2) 0.162(4) Uani 1 1 d .
F6 F 0.5060(6) -0.0615(5) 0.3995(3) 0.161(4) Uani 1 1 d .
C1 C 0.7491(3) 0.0367(2) 0.3332(2) 0.0256(8) Uani 1 1 d .
H1A H 0.7788 -0.0004 0.3007 0.031 Uiso 1 1 calc R
H1B H 0.7050 0.0071 0.3646 0.031 Uiso 1 1 calc R
C2 C 0.6904(3) 0.1077(2) 0.30177(19) 0.0222(8) Uani 1 1 d .
C3 C 0.6643(3) 0.1601(2) 0.3612(2) 0.0256(8) Uani 1 1 d .
C4 C 0.7430(3) 0.1621(3) 0.4049(2) 0.0272(9) Uani 1 1 d .
C5 C 0.7803(3) 0.1506(2) 0.26411(19) 0.0223(8) Uani 1 1 d .
C6 C 0.8718(3) 0.1507(2) 0.29647(19) 0.0200(7) Uani 1 1 d .
C7 C 0.9644(3) 0.1990(2) 0.28025(19) 0.0225(8) Uani 1 1 d .
H7 H 0.9508 0.2533 0.2702 0.027 Uiso 1 1 calc R
C8 C 1.0656(3) 0.1768(2) 0.27771(19) 0.0204(7) Uani 1 1 d .
H8 H 1.1143 0.2187 0.2701 0.025 Uiso 1 1 calc R
C9 C 1.1112(3) 0.0983(2) 0.28485(18) 0.0206(7) Uani 1 1 d .
C10 C 1.1945(3) 0.0742(2) 0.2500(2) 0.0240(8) Uani 1 1 d .
C11 C 1.2041(3) -0.0236(3) 0.3351(2) 0.0296(9) Uani 1 1 d .
H11A H 1.2515 0.0106 0.3611 0.036 Uiso 1 1 calc R
H11B H 1.2094 -0.0797 0.3498 0.036 Uiso 1 1 calc R
C12 C 1.2226(3) -0.0148(2) 0.2615(2) 0.0280(9) Uani 1 1 d .
C13 C 1.1308(3) -0.0621(2) 0.2311(2) 0.0279(9) Uani 1 1 d .
C14 C 1.0405(3) -0.0551(2) 0.26533(18) 0.0248(8) Uani 1 1 d .
C15 C 0.5613(4) 0.2039(3) 0.3642(3) 0.0396(11) Uani 1 1 d .
H15A H 0.5038 0.1654 0.3680 0.059 Uiso 1 1 calc R
H15B H 0.5522 0.2354 0.3245 0.059 Uiso 1 1 calc R
H15C H 0.5610 0.2395 0.4019 0.059 Uiso 1 1 calc R
C16 C 0.5993(3) 0.0788(3) 0.2608(2) 0.0328(10) Uani 1 1 d .
H16A H 0.5532 0.0452 0.2873 0.049 Uiso 1 1 calc R
H16B H 0.6261 0.0478 0.2240 0.049 Uiso 1 1 calc R
H16C H 0.5596 0.1248 0.2446 0.049 Uiso 1 1 calc R
C17 C 1.1464(5) -0.1049(3) 0.1678(3) 0.0407(12) Uani 1 1 d .
H17A H 1.0798 -0.1289 0.1541 0.061 Uiso 1 1 calc R
H17B H 1.1992 -0.1468 0.1733 0.061 Uiso 1 1 calc R
H17C H 1.1702 -0.0670 0.1348 0.061 Uiso 1 1 calc R
C18 C 1.3318(3) -0.0404(3) 0.2401(2) 0.0348(10) Uani 1 1 d .
H18A H 1.3405 -0.0297 0.1936 0.052 Uiso 1 1 calc R
H18B H 1.3408 -0.0976 0.2482 0.052 Uiso 1 1 calc R
H18C H 1.3846 -0.0104 0.2647 0.052 Uiso 1 1 calc R
C19 C 0.7469(4) 0.2114(3) 0.4640(2) 0.0325(10) Uani 1 1 d .
C20 C 0.8252(4) 0.2687(3) 0.4720(2) 0.0386(11) Uani 1 1 d .
H20 H 0.8788 0.2739 0.4402 0.046 Uiso 1 1 calc R
C21 C 0.8253(5) 0.3183(3) 0.5261(3) 0.0505(15) Uani 1 1 d .
H21 H 0.8783 0.3577 0.5310 0.061 Uiso 1 1 calc R
C22 C 0.7482(6) 0.3102(4) 0.5724(3) 0.0640(19) Uani 1 1 d .
H22 H 0.7481 0.3440 0.6094 0.077 Uiso 1 1 calc R
C23 C 0.6719(6) 0.2536(4) 0.5655(3) 0.0575(16) Uani 1 1 d .
H23 H 0.6191 0.2484 0.5978 0.069 Uiso 1 1 calc R
C24 C 0.6704(5) 0.2038(3) 0.5118(2) 0.0442(12) Uani 1 1 d .
H24 H 0.6172 0.1645 0.5076 0.053 Uiso 1 1 calc R
C25 C 0.7651(3) 0.1920(2) 0.2014(2) 0.0247(8) Uani 1 1 d .
C26 C 0.6804(3) 0.2438(3) 0.1917(2) 0.0279(9) Uani 1 1 d .
H26 H 0.6295 0.2506 0.2250 0.033 Uiso 1 1 calc R
C27 C 0.6701(4) 0.2854(3) 0.1334(2) 0.0364(11) Uani 1 1 d .
H27 H 0.6122 0.3203 0.1271 0.044 Uiso 1 1 calc R
C28 C 0.7427(5) 0.2763(3) 0.0855(2) 0.0420(13) Uani 1 1 d .
H28 H 0.7363 0.3061 0.0465 0.050 Uiso 1 1 calc R
C29 C 0.8244(5) 0.2248(3) 0.0932(2) 0.0406(12) Uani 1 1 d .
H29 H 0.8735 0.2180 0.0589 0.049 Uiso 1 1 calc R
C30 C 0.8368(4) 0.1816(3) 0.1512(2) 0.0330(10) Uani 1 1 d .
H30 H 0.8938 0.1455 0.1560 0.040 Uiso 1 1 calc R
C31 C 1.2428(3) 0.1220(2) 0.1971(2) 0.0243(8) Uani 1 1 d .
C32 C 1.1832(4) 0.1403(3) 0.1422(2) 0.0340(10) Uani 1 1 d .
H32 H 1.1139 0.1200 0.1384 0.041 Uiso 1 1 calc R
C33 C 1.2236(4) 0.1873(3) 0.0934(2) 0.0429(12) Uani 1 1 d .
H33 H 1.1816 0.2010 0.0570 0.052 Uiso 1 1 calc R
C34 C 1.3272(4) 0.2148(3) 0.0980(2) 0.0428(12) Uani 1 1 d .
H34 H 1.3560 0.2468 0.0644 0.051 Uiso 1 1 calc R
C35 C 1.3866(4) 0.1955(3) 0.1508(3) 0.0372(11) Uani 1 1 d .
H35 H 1.4570 0.2140 0.1534 0.045 Uiso 1 1 calc R
C36 C 1.3460(3) 0.1496(3) 0.2003(2) 0.0300(9) Uani 1 1 d .
H36 H 1.3884 0.1367 0.2368 0.036 Uiso 1 1 calc R
C37 C 0.9350(4) -0.0836(2) 0.2468(2) 0.0297(9) Uani 1 1 d .
C38 C 0.8922(4) -0.0617(3) 0.1883(2) 0.0429(12) Uani 1 1 d .
H38 H 0.9314 -0.0294 0.1592 0.051 Uiso 1 1 calc R
C39 C 0.7910(5) -0.0866(4) 0.1715(3) 0.0601(17) Uani 1 1 d .
H39 H 0.7615 -0.0714 0.1310 0.072 Uiso 1 1 calc R
C40 C 0.7347(5) -0.1329(4) 0.2134(4) 0.0576(17) Uani 1 1 d .
H40 H 0.6660 -0.1498 0.2019 0.069 Uiso 1 1 calc R
C41 C 0.7767(4) -0.1552(3) 0.2720(3) 0.0498(15) Uani 1 1 d .
H41 H 0.7372 -0.1875 0.3009 0.060 Uiso 1 1 calc R
C42 C 0.8770(4) -0.1302(3) 0.2888(3) 0.0390(11) Uani 1 1 d .
H42 H 0.9058 -0.1454 0.3295 0.047 Uiso 1 1 calc R
C43 C 0.9402(4) 0.0779(3) 0.5256(2) 0.0420(12) Uani 1 1 d .
H43 H 0.916(5) 0.132(4) 0.519(3) 0.050 Uiso 1 1 d .
C44 C 0.8715(4) 0.0160(3) 0.5170(2) 0.0408(12) Uani 1 1 d .
H44 H 0.816(5) 0.025(4) 0.502(3) 0.049 Uiso 1 1 d .
C45 C 0.8820(5) -0.0677(4) 0.5459(3) 0.0541(15) Uani 1 1 d .
H45A H 0.9202 -0.0642 0.5877 0.065 Uiso 1 1 calc R
H45B H 0.8111 -0.0892 0.5549 0.065 Uiso 1 1 calc R
C46 C 0.9392(5) -0.1240(3) 0.5016(3) 0.0451(13) Uani 1 1 d .
H46A H 0.9653 -0.1692 0.5279 0.054 Uiso 1 1 calc R
H46B H 0.8881 -0.1458 0.4701 0.054 Uiso 1 1 calc R
C47 C 1.0296(4) -0.0903(3) 0.4645(2) 0.0345(9) Uani 1 1 d .
H47 H 1.046(4) -0.120(3) 0.422(3) 0.041 Uiso 1 1 d .
C48 C 1.1013(4) -0.0336(3) 0.4864(2) 0.0317(9) Uani 1 1 d .
H48 H 1.163(4) -0.030(3) 0.465(3) 0.038 Uiso 1 1 d .
C49 C 1.1067(5) 0.0009(3) 0.5546(2) 0.0457(13) Uani 1 1 d .
H49A H 1.0804 -0.0393 0.5857 0.055 Uiso 1 1 calc R
H49B H 1.1810 0.0120 0.5655 0.055 Uiso 1 1 calc R
C50 C 1.0443(6) 0.0764(3) 0.5626(3) 0.0571(16) Uani 1 1 d .
H50A H 1.0877 0.1219 0.5479 0.069 Uiso 1 1 calc R
H50B H 1.0295 0.0843 0.6094 0.069 Uiso 1 1 calc R

loop_
_atom_site_aniso_label
_atom_site_aniso_U_11
_atom_site_aniso_U_22
_atom_site_aniso_U_33
_atom_site_aniso_U_23
_atom_site_aniso_U_13
_atom_site_aniso_U_12
Rh1 0.02657(15) 0.02209(14) 0.02312(14) 0.00170(12) -0.00046(13) 0.00104(13)
P1 0.0232(5) 0.0228(5) 0.0228(5) 0.0027(4) -0.0021(4) -0.0010(4)
P2 0.0212(5) 0.0224(5) 0.0245(5) 0.0048(4) 0.0024(4) 0.0012(4)
P3 0.0383(7) 0.0434(7) 0.0533(8) 0.0108(6) -0.0056(6) -0.0129(5)
F1 0.040(2) 0.098(4) 0.187(5) 0.033(4) -0.010(3) 0.003(2)
F2 0.109(4) 0.044(3) 0.295(9) 0.039(4) 0.007(5) -0.022(3)
F3 0.041(2) 0.166(6) 0.152(5) 0.054(4) -0.001(3) -0.013(3)
F4 0.080(3) 0.052(2) 0.152(4) 0.014(3) -0.024(3) -0.010(2)
F5 0.152(6) 0.268(9) 0.066(3) -0.070(4) 0.037(3) -0.103(6)
F6 0.162(6) 0.250(9) 0.071(3) -0.002(4) -0.001(4) -0.117(6)
C1 0.0230(19) 0.0229(19) 0.031(2) 0.0038(17) -0.0018(16) -0.0021(16)
C2 0.0169(18) 0.0221(18) 0.028(2) 0.0007(15) 0.0004(15) 0.0010(15)
C3 0.027(2) 0.0218(19) 0.028(2) 0.0020(16) 0.0043(17) 0.0012(17)
C4 0.026(2) 0.028(2) 0.028(2) -0.0010(17) 0.0071(17) 0.0029(17)
C5 0.0215(19) 0.0242(19) 0.0213(18) -0.0049(15) 0.0021(15) -0.0012(16)
C6 0.0161(17) 0.0199(18) 0.0239(18) -0.0009(14) 0.0010(14) 0.0021(14)
C7 0.0224(19) 0.0173(17) 0.0278(18) -0.0018(14) 0.0027(16) 0.0006(15)
C8 0.0204(18) 0.0186(17) 0.0223(18) -0.0025(14) -0.0034(15) -0.0035(15)
C9 0.0178(17) 0.0246(19) 0.0194(17) 0.0033(15) 0.0005(14) -0.0048(15)
C10 0.0218(19) 0.0220(19) 0.028(2) 0.0002(15) 0.0018(16) -0.0016(16)
C11 0.025(2) 0.029(2) 0.036(2) 0.0081(19) 0.0047(17) 0.0078(19)
C12 0.0225(19) 0.024(2) 0.037(2) 0.0063(17) 0.0072(17) 0.0028(16)
C13 0.033(2) 0.0201(19) 0.031(2) 0.0023(16) 0.0112(18) 0.0016(17)
C14 0.029(2) 0.0225(17) 0.0226(18) 0.0014(14) 0.0062(16) -0.0017(16)
C15 0.031(2) 0.042(3) 0.045(3) -0.001(2) 0.007(2) 0.013(2)
C16 0.022(2) 0.038(2) 0.038(2) 0.0038(19) -0.0071(18) -0.0024(18)
C17 0.048(3) 0.031(2) 0.043(3) -0.009(2) 0.015(2) -0.007(2)
C18 0.028(2) 0.030(2) 0.046(3) 0.0049(19) 0.0123(19) 0.0052(18)
C19 0.042(3) 0.027(2) 0.028(2) -0.0019(18) 0.0035(19) 0.0061(19)
C20 0.054(3) 0.030(2) 0.032(2) 0.0014(18) -0.002(2) -0.008(2)
C21 0.074(4) 0.034(3) 0.044(3) -0.007(2) -0.017(3) -0.005(3)
C22 0.107(6) 0.047(3) 0.038(3) -0.018(3) -0.013(4) 0.017(3)
C23 0.079(4) 0.062(4) 0.031(3) -0.012(3) 0.017(3) 0.013(3)
C24 0.057(3) 0.044(3) 0.031(2) -0.002(2) 0.008(2) 0.001(3)
C25 0.026(2) 0.0232(19) 0.025(2) -0.0002(15) -0.0035(16) -0.0073(16)
C26 0.028(2) 0.025(2) 0.030(2) 0.0045(16) -0.0049(17) -0.0034(17)
C27 0.040(3) 0.030(2) 0.039(3) 0.0079(19) -0.016(2) -0.009(2)
C28 0.061(3) 0.040(3) 0.025(2) 0.0100(19) -0.015(2) -0.013(2)
C29 0.055(3) 0.043(3) 0.023(2) -0.0010(18) 0.000(2) -0.013(2)
C30 0.037(2) 0.038(2) 0.024(2) -0.0020(17) -0.0007(18) -0.007(2)
C31 0.022(2) 0.0204(18) 0.030(2) 0.0004(15) 0.0043(16) 0.0006(16)
C32 0.030(2) 0.043(3) 0.029(2) 0.0011(19) 0.0031(18) -0.005(2)
C33 0.047(3) 0.059(3) 0.023(2) 0.010(2) 0.001(2) -0.006(3)
C34 0.050(3) 0.045(3) 0.034(2) 0.008(2) 0.018(2) 0.001(2)
C35 0.029(2) 0.030(2) 0.052(3) 0.000(2) 0.013(2) -0.0037(19)
C36 0.023(2) 0.030(2) 0.037(2) 0.0041(18) 0.0030(18) -0.0009(18)
C37 0.033(2) 0.0212(19) 0.035(2) -0.0109(17) 0.0080(18) -0.0016(17)
C38 0.048(3) 0.049(3) 0.031(2) -0.006(2) 0.003(2) -0.003(2)
C39 0.054(4) 0.074(4) 0.053(4) -0.027(3) -0.011(3) 0.006(3)
C40 0.034(3) 0.044(3) 0.095(5) -0.027(3) -0.005(3) -0.001(2)
C41 0.038(3) 0.025(2) 0.087(4) -0.006(3) 0.015(3) -0.006(2)
C42 0.036(3) 0.021(2) 0.059(3) -0.002(2) 0.012(2) -0.0013(19)
C43 0.053(3) 0.046(3) 0.027(2) 0.001(2) -0.002(2) 0.018(2)
C44 0.044(3) 0.049(3) 0.029(2) 0.010(2) 0.007(2) 0.009(2)
C45 0.066(4) 0.049(3) 0.047(3) 0.017(3) 0.016(3) -0.008(3)
C46 0.060(3) 0.029(2) 0.046(3) 0.012(2) 0.003(2) -0.008(2)
C47 0.038(2) 0.028(2) 0.037(2) 0.0069(17) -0.008(2) 0.005(2)
C48 0.036(2) 0.032(2) 0.027(2) 0.0063(18) -0.0088(17) 0.001(2)
C49 0.050(3) 0.056(3) 0.031(2) 0.000(2) -0.011(2) 0.002(3)
C50 0.090(5) 0.040(3) 0.041(3) -0.005(2) -0.023(3) 0.002(3)

loop_
_atom_type_symbol
_atom_type_description
_atom_type_scat_dispersion_real
_atom_type_scat_dispersion_imag
_atom_type_scat_source
C C .0033 .0016 'International Tables Vol C Tables 4.2.6.8 and 6.1.1.4'
H H .0000 .0000 'International Tables Vol C Tables 4.2.6.8 and 6.1.1.4'
F F .0171 .0103 'International Tables Vol C Tables 4.2.6.8 and 6.1.1.4'
P P .1023 .0942 'International Tables Vol C Tables 4.2.6.8 and 6.1.1.4'
Rh Rh -1.1178 .9187 'International Tables Vol C Tables 4.2.6.8 and 6.1.1.4'

loop_
_geom_angle_atom_site_label_1
_geom_angle_atom_site_label_2
_geom_angle_atom_site_label_3
_geom_angle
C47 Rh1 C43 95.32(18)
C47 Rh1 C48 36.17(18)
C43 Rh1 C48 80.20(18)
C47 Rh1 C44 80.41(19)
C43 Rh1 C44 35.5(2)
C48 Rh1 C44 86.73(18)
C47 Rh1 P1 147.73(14)
C43 Rh1 P1 96.65(14)
C48 Rh1 P1 175.70(13)
C44 Rh1 P1 92.38(14)
C47 Rh1 P2 91.53(13)
C43 Rh1 P2 154.97(16)
C48 Rh1 P2 91.55(13)
C44 Rh1 P2 168.54(16)
P1 Rh1 P2 90.13(4)
C1 P1 C6 89.66(18)
C1 P1 C4 88.2(2)
C6 P1 C4 97.45(19)
C1 P1 Rh1 115.22(14)
C6 P1 Rh1 124.90(13)
C4 P1 Rh1 129.46(15)
C11 P2 C9 89.16(19)
C11 P2 C14 88.9(2)
C9 P2 C14 96.23(18)
C11 P2 Rh1 121.69(14)
C9 P2 Rh1 122.81(14)
C14 P2 Rh1 127.61(13)
F5 P3 F2 97.3(5)
F5 P3 F1 93.1(4)
F2 P3 F1 95.1(3)
F5 P3 F3 90.1(4)
F2 P3 F3 87.5(4)
F1 P3 F3 175.6(4)
F5 P3 F4 87.9(4)
F2 P3 F4 174.7(4)
F1 P3 F4 86.0(3)
F3 P3 F4 91.2(3)
F5 P3 F6 174.9(5)
F2 P3 F6 87.7(5)
F1 P3 F6 87.8(4)
F3 P3 F6 88.7(4)
F4 P3 F6 87.1(4)
C2 C1 P1 95.7(3)
C16 C2 C3 117.3(4)
C16 C2 C1 111.0(3)
C3 C2 C1 102.1(3)
C16 C2 C5 115.7(3)
C3 C2 C5 106.9(3)
C1 C2 C5 102.0(3)
C4 C3 C15 127.6(4)
C4 C3 C2 112.5(4)
C15 C3 C2 119.9(4)
C3 C4 C19 126.2(4)
C3 C4 P1 107.1(3)
C19 C4 P1 126.5(3)
C6 C5 C25 123.1(4)
C6 C5 C2 113.0(3)
C25 C5 C2 123.7(3)
C5 C6 C7 125.8(4)
C5 C6 P1 107.1(3)
C7 C6 P1 126.0(3)
C8 C7 C6 128.8(4)
C7 C8 C9 129.3(4)
C10 C9 C8 122.4(4)
C10 C9 P2 107.3(3)
C8 C9 P2 130.2(3)
C9 C10 C31 123.8(4)
C9 C10 C12 112.9(4)
C31 C10 C12 122.3(4)
C12 C11 P2 96.0(3)
C18 C12 C11 113.4(4)
C18 C12 C13 115.5(4)
C11 C12 C13 103.5(3)
C18 C12 C10 116.0(3)
C11 C12 C10 102.0(3)
C13 C12 C10 104.9(3)
C14 C13 C17 127.3(4)
C14 C13 C12 112.8(4)
C17 C13 C12 119.8(4)
C13 C14 C37 127.6(4)
C13 C14 P2 106.8(3)
C37 C14 P2 124.8(3)
C24 C19 C20 118.8(5)
C24 C19 C4 120.6(5)
C20 C19 C4 120.6(4)
C21 C20 C19 120.4(5)
C22 C21 C20 119.7(6)
C23 C22 C21 120.2(5)
C22 C23 C24 120.8(6)
C23 C24 C19 120.0(6)
C30 C25 C26 118.5(4)
C30 C25 C5 120.4(4)
C26 C25 C5 121.1(4)
C27 C26 C25 120.4(4)
C28 C27 C26 120.3(5)
C27 C28 C29 120.5(4)
C28 C29 C30 120.8(5)
C25 C30 C29 119.6(5)
C36 C31 C32 118.5(4)
C36 C31 C10 122.3(4)
C32 C31 C10 119.2(4)
C33 C32 C31 120.9(5)
C32 C33 C34 119.4(5)
C35 C34 C33 120.0(4)
C34 C35 C36 120.8(5)
C35 C36 C31 120.3(4)
C38 C37 C42 119.3(5)
C38 C37 C14 120.1(4)
C42 C37 C14 120.6(4)
C37 C38 C39 120.2(6)
C40 C39 C38 119.8(6)
C39 C40 C41 120.4(6)
C40 C41 C42 119.8(6)
C37 C42 C41 120.5(6)
C44 C43 C50 127.3(5)
C44 C43 Rh1 73.8(3)
C50 C43 Rh1 105.9(4)
C43 C44 C45 126.1(5)
C43 C44 Rh1 70.7(3)
C45 C44 Rh1 110.0(4)
C46 C45 C44 112.5(4)
C47 C46 C45 116.6(4)
C48 C47 C46 126.7(5)
C48 C47 Rh1 73.3(3)
C46 C47 Rh1 105.4(3)
C47 C48 C49 126.1(5)
C47 C48 Rh1 70.5(3)
C49 C48 Rh1 110.7(3)
C50 C49 C48 113.5(4)
C49 C50 C43 114.6(5)

loop_
_geom_bond_atom_site_label_1
_geom_bond_atom_site_label_2
_geom_bond_distance
Rh1 C47 2.225(4)
Rh1 C43 2.227(5)
Rh1 C48 2.260(4)
Rh1 C44 2.266(5)
Rh1 P1 2.2751(12)
Rh1 P2 2.2776(12)
P1 C1 1.828(4)
P1 C6 1.833(4)
P1 C4 1.862(4)
P2 C11 1.833(4)
P2 C9 1.840(4)
P2 C14 1.860(4)
P3 F5 1.521(5)
P3 F2 1.527(5)
P3 F1 1.558(4)
P3 F3 1.568(5)
P3 F4 1.601(4)
P3 F6 1.602(6)
C1 C2 1.548(5)
C2 C16 1.515(6)
C2 C3 1.543(6)
C2 C5 1.558(5)
C3 C4 1.347(6)
C3 C15 1.504(6)
C4 C19 1.473(6)
C5 C6 1.342(6)
C5 C25 1.478(6)
C6 C7 1.470(5)
C7 C8 1.343(6)
C8 C9 1.447(5)
C9 C10 1.343(6)
C10 C31 1.486(6)
C10 C12 1.552(5)
C11 C12 1.541(6)
C12 C18 1.521(6)
C12 C13 1.545(6)
C13 C14 1.354(6)
C13 C17 1.500(6)
C14 C37 1.477(6)
C19 C24 1.390(7)
C19 C20 1.393(7)
C20 C21 1.391(7)
C21 C22 1.376(10)
C22 C23 1.365(10)
C23 C24 1.386(7)
C25 C30 1.391(6)
C25 C26 1.400(6)
C26 C27 1.396(6)
C27 C28 1.360(8)
C28 C29 1.361(8)
C29 C30 1.406(7)
C31 C36 1.395(6)
C31 C32 1.396(6)
C32 C33 1.376(7)
C33 C34 1.400(8)
C34 C35 1.363(8)
C35 C36 1.380(7)
C37 C38 1.372(7)
C37 C42 1.380(7)
C38 C39 1.400(9)
C39 C40 1.363(10)
C40 C41 1.372(10)
C41 C42 1.388(8)
C43 C44 1.369(8)
C43 C50 1.529(8)
C44 C45 1.530(8)
C45 C46 1.502(8)
C46 C47 1.493(7)
C47 C48 1.393(7)
C48 C49 1.520(7)
C49 C50 1.504(8)
